data_4102394
loop_
_publ_author_name
'Alexandra Velian'
'Sibo Lin'
'Alexander J. M. Miller'
'Michael W. Day'
'Theodor Agapie'

_publ_section_title
;
 Synthesis and C-C Coupling Reactivity of a Dinuclear NiI-NiI Complex
 Supported by a Terphenyl Diphosphine
;
_journal_name_full 'Journal of the American Chemical Society'
_journal_page_first 6296
_journal_page_last 6297
_journal_paper_doi 10.1021/ja101699a
_journal_volume 132
_journal_year 2010
_chemical_formula_moiety 'C30 H40 Ni P2'
_chemical_formula_sum 'C30 H40 Ni P2'
_chemical_formula_weight 521.27
_chemical_name_systematic
;
 ?
;
_space_group_IT_number 19
_symmetry_cell_setting orthorhombic
_symmetry_space_group_name_Hall 'P 2ac 2ab'
_symmetry_space_group_name_H-M 'P 21 21 21'
_atom_sites_solution_hydrogens difmap
_atom_sites_solution_primary direct
_atom_sites_solution_secondary difmap
_audit_creation_method SHELXL-97
_cell_angle_alpha 90.00
_cell_angle_beta 90.00
_cell_angle_gamma 90.00
_cell_formula_units_Z 4
_cell_length_a 8.5770(3)
_cell_length_b 14.8684(5)
_cell_length_c 21.6483(7)
_cell_measurement_reflns_used 9171
_cell_measurement_temperature 100(2)
_cell_measurement_theta_max 34.90
_cell_measurement_theta_min 2.33
_cell_volume 2760.73(16)
_computing_cell_refinement 'Bruker SAINT-Plus v7.34A'
_computing_data_collection 'Bruker APEX2 v2.1-0'
_computing_data_reduction 'Bruker SAINT-Plus v7.34A'
_computing_molecular_graphics 'Bruker XP v5.1'
_computing_publication_material 'Bruker XCIF 2008'
_computing_structure_refinement 'SHELXL-97 (Sheldrick, 2008)'
_computing_structure_solution 'SHELXS-97 (Sheldrick, 2008)'
_diffrn_ambient_temperature 100(2)
_diffrn_measured_fraction_theta_full 0.906
_diffrn_measured_fraction_theta_max 0.906
_diffrn_measurement_device_type 'Bruker KAPPA APEX II'
_diffrn_measurement_method '\w scans; 12 settings'
_diffrn_radiation_monochromator graphite
_diffrn_radiation_source 'fine-focus sealed tube'
_diffrn_radiation_type MoK\a
_diffrn_radiation_wavelength 0.71073
_diffrn_reflns_av_R_equivalents 0.0956
_diffrn_reflns_av_sigmaI/netI 0.0478
_diffrn_reflns_limit_h_max 9
_diffrn_reflns_limit_h_min -13
_diffrn_reflns_limit_k_max 23
_diffrn_reflns_limit_k_min -21
_diffrn_reflns_limit_l_max 34
_diffrn_reflns_limit_l_min -34
_diffrn_reflns_number 64242
_diffrn_reflns_theta_full 35.07
_diffrn_reflns_theta_max 35.07
_diffrn_reflns_theta_min 1.66
_exptl_absorpt_coefficient_mu 0.835
_exptl_absorpt_correction_T_max 0.9212
_exptl_absorpt_correction_T_min 0.7532
_exptl_absorpt_correction_type none
_exptl_crystal_colour 'Dark brown'
_exptl_crystal_density_diffrn 1.254
_exptl_crystal_density_method 'not measured'
_exptl_crystal_description Block
_exptl_crystal_F_000 1112
_exptl_crystal_size_max 0.36
_exptl_crystal_size_mid 0.24
_exptl_crystal_size_min 0.10
_refine_diff_density_max 0.677
_refine_diff_density_min -0.736
_refine_diff_density_rms 0.063
_refine_ls_abs_structure_details 'Flack H D (1983), Acta Cryst. A39, 876-881'
_refine_ls_abs_structure_Flack -0.008(5)
_refine_ls_extinction_method none
_refine_ls_goodness_of_fit_ref 1.311
_refine_ls_hydrogen_treatment refall
_refine_ls_matrix_type 'Full matrix'
_refine_ls_number_parameters 458
_refine_ls_number_reflns 10653
_refine_ls_number_restraints 0
_refine_ls_restrained_S_all 1.311
_refine_ls_R_factor_all 0.0390
_refine_ls_R_factor_gt 0.0302
_refine_ls_shift/su_max 0.002
_refine_ls_shift/su_mean 0.000
_refine_ls_structure_factor_coef Fsqd
_refine_ls_weighting_details w=1/s^2^(Fo^2^)
_refine_ls_weighting_scheme sigma
_refine_ls_wR_factor_gt 0.0568
_refine_ls_wR_factor_ref 0.0584
_reflns_number_gt 9264
_reflns_number_total 10653
_reflns_threshold_expression >2sigma(I)
_cod_data_source_file ja101699a_si_003.cif
_cod_data_source_block av08
_cod_depositor_comments
;
The following automatic conversions were performed:

'_refine_ls_weighting_scheme' value 'Sigma' changed to 'sigma'
according to the built-in table from CIF Core dictionary named
'cif_core.dic' version 2.4.1 from 2010-06-29.

Automatic conversion script
Id: cif_fix_values 1715 2011-07-08 13:25:40Z adriana 

The following automatic conversions were performed:

'_atom_sites_solution_primary' value 'Direct methods' was changed to
'direct'.

'_atom_sites_solution_secondary' value 'Difference Fourier map' was
changed to 'difmap'.

'_atom_sites_solution_hydrogens' value 'Difference Fourier map' was
changed to 'difmap'.

Automatic conversion script
Id: cif_fix_values 6452 2018-10-05 10:23:21Z andrius 
;
_cod_database_code 4102394

loop_
_symmetry_equiv_pos_as_xyz
'x, y, z'
'-x+1/2, -y, z+1/2'
'-x, y+1/2, -z+1/2'
'x+1/2, -y+1/2, -z'

loop_
_atom_site_label
_atom_site_type_symbol
_atom_site_fract_x
_atom_site_fract_y
_atom_site_fract_z
_atom_site_U_iso_or_equiv
_atom_site_adp_type
_atom_site_occupancy
_atom_site_symmetry_multiplicity
_atom_site_calc_flag
Ni1 Ni 0.37143(2) 0.530938(10) 0.137031(6) 0.01382(4) Uani 1 1 d
P1 P 0.37939(5) 0.635148(19) 0.207554(13) 0.01538(6) Uani 1 1 d
P2 P 0.34359(4) 0.52989(2) 0.037074(12) 0.01387(6) Uani 1 1 d
C1 C 0.49552(17) 0.60040(9) 0.27575(6) 0.0180(2) Uani 1 1 d
C2 C 0.50299(18) 0.65676(9) 0.32775(6) 0.0226(3) Uani 1 1 d
C3 C 0.6020(2) 0.63735(9) 0.37677(6) 0.0258(3) Uani 1 1 d
C4 C 0.69725(19) 0.56245(9) 0.37431(6) 0.0247(3) Uani 1 1 d
C5 C 0.69236(18) 0.50568(9) 0.32333(6) 0.0218(3) Uani 1 1 d
C6 C 0.58963(16) 0.52261(8) 0.27444(5) 0.0177(2) Uani 1 1 d
C7 C 0.58150(15) 0.46179(8) 0.22016(5) 0.0163(2) Uani 1 1 d
C8 C 0.42773(17) 0.43746(8) 0.19978(5) 0.0159(2) Uani 1 1 d
C9 C 0.40892(16) 0.39875(7) 0.13989(5) 0.0151(2) Uani 1 1 d
C10 C 0.54389(17) 0.38486(7) 0.10218(5) 0.0161(2) Uani 1 1 d
C11 C 0.69098(17) 0.39849(8) 0.12582(6) 0.0183(3) Uani 1 1 d
C12 C 0.70927(18) 0.43816(8) 0.18587(6) 0.0191(3) Uani 1 1 d
C13 C 0.51360(16) 0.36620(8) 0.03590(5) 0.0161(2) Uani 1 1 d
C14 C 0.58547(17) 0.29360(8) 0.00616(6) 0.0200(3) Uani 1 1 d
C15 C 0.54854(19) 0.27240(9) -0.05457(6) 0.0228(3) Uani 1 1 d
C16 C 0.43899(18) 0.32286(8) -0.08609(6) 0.0229(3) Uani 1 1 d
C17 C 0.37061(19) 0.39737(8) -0.05802(5) 0.0196(2) Uani 1 1 d
C18 C 0.40974(15) 0.42177(7) 0.00270(5) 0.0150(2) Uani 1 1 d
C19 C 0.19065(18) 0.66119(10) 0.24587(6) 0.0236(3) Uani 1 1 d
C20 C 0.0845(2) 0.72140(16) 0.20728(9) 0.0444(5) Uani 1 1 d
C21 C 0.1099(2) 0.57381(12) 0.26377(8) 0.0349(4) Uani 1 1 d
C22 C 0.46733(19) 0.74828(9) 0.19263(6) 0.0218(3) Uani 1 1 d
C23 C 0.6450(2) 0.74290(11) 0.19519(8) 0.0319(4) Uani 1 1 d
C24 C 0.4180(3) 0.78319(10) 0.12925(7) 0.0325(4) Uani 1 1 d
C25 C 0.14462(17) 0.54501(8) 0.00561(5) 0.0185(2) Uani 1 1 d
C26 C 0.09001(19) 0.64142(10) 0.01858(7) 0.0276(3) Uani 1 1 d
C27 C 0.03601(19) 0.47623(11) 0.03424(8) 0.0294(3) Uani 1 1 d
C28 C 0.46286(16) 0.61240(8) -0.00723(6) 0.0182(3) Uani 1 1 d
C29 C 0.4454(2) 0.61230(10) -0.07759(6) 0.0258(3) Uani 1 1 d
C30 C 0.63269(19) 0.60270(9) 0.01166(6) 0.0227(3) Uani 1 1 d
H2 H 0.4450(18) 0.7093(10) 0.3296(6) 0.012(3) Uiso 1 1 d
H3 H 0.611(2) 0.6789(10) 0.4128(7) 0.026(4) Uiso 1 1 d
H4 H 0.7634(19) 0.5494(10) 0.4076(7) 0.023(4) Uiso 1 1 d
H5 H 0.7591(18) 0.4544(10) 0.3211(6) 0.012(3) Uiso 1 1 d
H8 H 0.347(2) 0.4315(9) 0.2290(7) 0.014(3) Uiso 1 1 d
H9 H 0.3073(18) 0.3680(9) 0.1287(7) 0.015(3) Uiso 1 1 d
H11 H 0.780(2) 0.3901(10) 0.1021(7) 0.018(4) Uiso 1 1 d
H12 H 0.800(2) 0.4541(10) 0.1977(7) 0.019(4) Uiso 1 1 d
H14 H 0.664(2) 0.2556(11) 0.0292(7) 0.024(4) Uiso 1 1 d
H15 H 0.597(2) 0.2228(10) -0.0723(7) 0.021(4) Uiso 1 1 d
H16 H 0.4162(19) 0.3056(10) -0.1251(7) 0.020(4) Uiso 1 1 d
H17 H 0.2998(19) 0.4348(10) -0.0835(7) 0.018(4) Uiso 1 1 d
H19 H 0.214(2) 0.6924(10) 0.2816(8) 0.021(4) Uiso 1 1 d
H20A H 0.049(3) 0.6862(17) 0.1754(12) 0.067(7) Uiso 1 1 d
H20B H 0.134(4) 0.7833(19) 0.1926(12) 0.088(9) Uiso 1 1 d
H20C H -0.003(3) 0.7276(16) 0.2271(11) 0.061(7) Uiso 1 1 d
H21A H 0.004(3) 0.5864(13) 0.2870(9) 0.038(5) Uiso 1 1 d
H21B H 0.167(2) 0.5375(12) 0.2888(8) 0.031(5) Uiso 1 1 d
H21C H 0.086(3) 0.5438(15) 0.2256(10) 0.055(6) Uiso 1 1 d
H22 H 0.425(2) 0.7860(10) 0.2241(7) 0.021(4) Uiso 1 1 d
H23A H 0.678(2) 0.7004(13) 0.1684(9) 0.037(5) Uiso 1 1 d
H23B H 0.685(3) 0.7293(15) 0.2338(11) 0.056(7) Uiso 1 1 d
H23C H 0.687(3) 0.7965(13) 0.1838(9) 0.044(5) Uiso 1 1 d
H24A H 0.447(2) 0.8415(12) 0.1238(7) 0.025(4) Uiso 1 1 d
H24B H 0.304(3) 0.7841(11) 0.1271(9) 0.032(5) Uiso 1 1 d
H24C H 0.460(2) 0.7493(12) 0.0975(8) 0.033(5) Uiso 1 1 d
H25 H 0.1478(19) 0.5366(10) -0.0398(7) 0.023(4) Uiso 1 1 d
H26A H -0.023(2) 0.6457(13) 0.0039(9) 0.040(5) Uiso 1 1 d
H26B H 0.155(2) 0.6877(11) -0.0061(8) 0.029(4) Uiso 1 1 d
H26C H 0.094(3) 0.6529(14) 0.0626(10) 0.057(6) Uiso 1 1 d
H27A H 0.026(2) 0.4825(12) 0.0757(8) 0.035(5) Uiso 1 1 d
H27B H 0.061(2) 0.4174(12) 0.0228(8) 0.027(4) Uiso 1 1 d
H27C H -0.070(3) 0.4835(12) 0.0203(8) 0.042(5) Uiso 1 1 d
H28 H 0.4289(18) 0.6709(10) 0.0122(7) 0.017(4) Uiso 1 1 d
H29A H 0.499(2) 0.6613(13) -0.0931(9) 0.040(5) Uiso 1 1 d
H29B H 0.344(2) 0.6197(10) -0.0905(8) 0.024(4) Uiso 1 1 d
H29C H 0.494(2) 0.5579(12) -0.0969(8) 0.035(5) Uiso 1 1 d
H30A H 0.675(2) 0.5489(12) -0.0024(8) 0.030(4) Uiso 1 1 d
H30B H 0.649(2) 0.6103(11) 0.0513(8) 0.028(4) Uiso 1 1 d
H30C H 0.701(2) 0.6513(13) -0.0081(9) 0.042(5) Uiso 1 1 d

loop_
_atom_site_aniso_label
_atom_site_aniso_U_11
_atom_site_aniso_U_22
_atom_site_aniso_U_33
_atom_site_aniso_U_23
_atom_site_aniso_U_13
_atom_site_aniso_U_12
Ni1 0.01435(8) 0.01447(6) 0.01264(6) 0.00122(5) -0.00090(6) 0.00044(7)
P1 0.01548(16) 0.01666(12) 0.01400(12) 0.00034(9) -0.00003(14) 0.00102(13)
P2 0.01434(16) 0.01366(11) 0.01361(11) 0.00222(10) -0.00112(11) 0.00042(13)
C1 0.0165(7) 0.0205(6) 0.0171(5) 0.0005(4) -0.0021(5) -0.0029(5)
C2 0.0222(7) 0.0240(6) 0.0217(6) -0.0039(5) -0.0008(6) -0.0007(6)
C3 0.0289(8) 0.0301(6) 0.0185(5) -0.0047(5) -0.0029(6) -0.0033(6)
C4 0.0268(8) 0.0292(6) 0.0180(6) 0.0023(5) -0.0081(6) -0.0024(6)
C5 0.0226(7) 0.0222(6) 0.0205(5) 0.0037(4) -0.0047(6) -0.0016(5)
C6 0.0182(6) 0.0184(5) 0.0164(4) 0.0028(4) -0.0024(5) -0.0029(5)
C7 0.0196(6) 0.0137(5) 0.0155(4) 0.0030(4) -0.0043(5) 0.0002(5)
C8 0.0181(7) 0.0156(5) 0.0140(5) 0.0025(4) -0.0007(5) -0.0011(5)
C9 0.0174(6) 0.0130(4) 0.0148(4) 0.0018(4) -0.0017(5) -0.0018(4)
C10 0.0201(7) 0.0121(5) 0.0162(5) 0.0026(4) -0.0018(5) 0.0019(5)
C11 0.0166(7) 0.0185(5) 0.0198(5) 0.0015(4) -0.0011(5) 0.0031(5)
C12 0.0168(7) 0.0191(5) 0.0215(6) 0.0015(4) -0.0050(6) 0.0007(5)
C13 0.0177(7) 0.0148(5) 0.0158(5) 0.0015(4) 0.0008(5) -0.0020(5)
C14 0.0218(7) 0.0179(5) 0.0203(5) 0.0019(4) 0.0033(5) 0.0016(5)
C15 0.0315(9) 0.0170(5) 0.0198(6) -0.0002(4) 0.0067(6) 0.0007(6)
C16 0.0316(8) 0.0222(6) 0.0151(5) -0.0018(5) 0.0009(6) -0.0032(6)
C17 0.0223(7) 0.0213(5) 0.0154(5) 0.0014(4) -0.0008(6) -0.0020(6)
C18 0.0140(6) 0.0155(5) 0.0155(5) 0.0008(4) 0.0002(5) -0.0012(4)
C19 0.0167(7) 0.0350(7) 0.0189(5) -0.0053(5) 0.0021(5) 0.0027(6)
C20 0.0248(10) 0.0717(13) 0.0368(9) 0.0004(9) 0.0016(8) 0.0224(9)
C21 0.0243(9) 0.0482(9) 0.0323(7) -0.0132(7) 0.0110(8) -0.0140(8)
C22 0.0281(8) 0.0163(5) 0.0211(6) -0.0026(4) 0.0050(6) -0.0003(5)
C23 0.0308(10) 0.0305(7) 0.0343(7) -0.0031(6) 0.0100(8) -0.0106(7)
C24 0.0536(12) 0.0181(6) 0.0259(7) 0.0032(5) 0.0047(7) 0.0020(7)
C25 0.0156(7) 0.0211(6) 0.0187(5) 0.0028(4) -0.0033(5) -0.0001(5)
C26 0.0228(8) 0.0243(6) 0.0358(7) 0.0014(5) -0.0083(7) 0.0067(6)
C27 0.0169(7) 0.0310(8) 0.0402(8) 0.0106(7) -0.0027(7) -0.0025(6)
C28 0.0184(7) 0.0167(5) 0.0195(5) 0.0032(4) 0.0000(5) -0.0004(5)
C29 0.0279(9) 0.0291(7) 0.0204(6) 0.0081(5) 0.0021(6) -0.0028(7)
C30 0.0168(7) 0.0241(6) 0.0273(6) 0.0017(5) 0.0015(6) -0.0021(6)

loop_
_atom_type_symbol
_atom_type_description
_atom_type_scat_dispersion_real
_atom_type_scat_dispersion_imag
_atom_type_scat_source
C C 0.0033 0.0016 'International Tables Vol C Tables 4.2.6.8 and 6.1.1.4'
H H 0.0000 0.0000 'International Tables Vol C Tables 4.2.6.8 and 6.1.1.4'
P P 0.1023 0.0942 'International Tables Vol C Tables 4.2.6.8 and 6.1.1.4'
Ni Ni 0.3393 1.1124 'International Tables Vol C Tables 4.2.6.8 and 6.1.1.4'

loop_
_geom_angle_atom_site_label_1
_geom_angle_atom_site_label_2
_geom_angle_atom_site_label_3
_geom_angle
_geom_angle_publ_flag
C9 Ni1 C8 41.87(5) yes
C9 Ni1 P1 132.49(4) yes
C8 Ni1 P1 90.61(3) yes
C9 Ni1 P2 92.38(4) yes
C8 Ni1 P2 134.09(4) yes
P1 Ni1 P2 134.893(13) yes
C1 P1 C19 99.82(6) ?
C1 P1 C22 99.87(6) ?
C19 P1 C22 103.93(7) ?
C1 P1 Ni1 112.15(4) ?
C19 P1 Ni1 115.71(5) ?
C22 P1 Ni1 122.10(4) ?
C25 P2 C18 103.82(6) ?
C25 P2 C28 103.70(6) ?
C18 P2 C28 101.29(6) ?
C25 P2 Ni1 117.77(4) ?
C18 P2 Ni1 111.73(4) ?
C28 P2 Ni1 116.53(4) ?
C2 C1 C6 118.62(12) ?
C2 C1 P1 119.76(10) ?
C6 C1 P1 121.32(9) ?
C3 C2 C1 121.07(13) ?
C3 C2 H2 118.1(9) ?
C1 C2 H2 120.8(9) ?
C4 C3 C2 119.95(12) ?
C4 C3 H3 118.8(10) ?
C2 C3 H3 121.2(10) ?
C3 C4 C5 120.14(13) ?
C3 C4 H4 119.7(10) ?
C5 C4 H4 120.2(10) ?
C4 C5 C6 120.66(13) ?
C4 C5 H5 120.5(9) ?
C6 C5 H5 118.8(9) ?
C5 C6 C1 119.50(11) ?
C5 C6 C7 121.23(11) ?
C1 C6 C7 119.24(10) ?
C12 C7 C8 120.23(11) ?
C12 C7 C6 123.22(12) ?
C8 C7 C6 116.07(11) ?
C9 C8 C7 118.95(12) ?
C9 C8 Ni1 68.69(6) ?
C7 C8 Ni1 104.77(8) ?
C9 C8 H8 119.4(9) ?
C7 C8 H8 119.3(9) ?
Ni1 C8 H8 110.2(9) ?
C8 C9 C10 119.00(12) ?
C8 C9 Ni1 69.44(6) ?
C10 C9 Ni1 104.78(8) ?
C8 C9 H9 119.7(8) ?
C10 C9 H9 119.6(8) ?
Ni1 C9 H9 107.4(8) ?
C11 C10 C9 120.52(11) ?
C11 C10 C13 123.19(12) ?
C9 C10 C13 115.90(12) ?
C10 C11 C12 119.81(12) ?
C10 C11 H11 121.8(10) ?
C12 C11 H11 117.8(10) ?
C7 C12 C11 120.57(13) ?
C7 C12 H12 119.7(11) ?
C11 C12 H12 119.1(11) ?
C14 C13 C18 119.67(11) ?
C14 C13 C10 120.77(11) ?
C18 C13 C10 119.55(11) ?
C15 C14 C13 120.66(13) ?
C15 C14 H14 119.5(9) ?
C13 C14 H14 119.8(9) ?
C16 C15 C14 119.94(12) ?
C16 C15 H15 122.1(10) ?
C14 C15 H15 117.9(10) ?
C15 C16 C17 120.17(12) ?
C15 C16 H16 117.0(10) ?
C17 C16 H16 122.8(10) ?
C16 C17 C18 120.86(13) ?
C16 C17 H17 117.5(9) ?
C18 C17 H17 121.5(9) ?
C17 C18 C13 118.44(11) ?
C17 C18 P2 121.65(9) ?
C13 C18 P2 119.65(9) ?
C21 C19 C20 111.62(16) ?
C21 C19 P1 109.38(11) ?
C20 C19 P1 113.42(11) ?
C21 C19 H19 108.3(10) ?
C20 C19 H19 107.0(10) ?
P1 C19 H19 106.9(11) ?
C19 C20 H20A 105.8(16) ?
C19 C20 H20B 115.6(18) ?
H20A C20 H20B 114(2) ?
C19 C20 H20C 107.9(16) ?
H20A C20 H20C 99(2) ?
H20B C20 H20C 114(2) ?
C19 C21 H21A 111.2(10) ?
C19 C21 H21B 114.4(12) ?
H21A C21 H21B 106.6(15) ?
C19 C21 H21C 105.8(13) ?
H21A C21 H21C 108.2(17) ?
H21B C21 H21C 110.5(18) ?
C24 C22 C23 109.08(14) ?
C24 C22 P1 110.43(10) ?
C23 C22 P1 110.42(10) ?
C24 C22 H22 109.8(10) ?
C23 C22 H22 112.4(10) ?
P1 C22 H22 104.7(10) ?
C22 C23 H23A 108.8(13) ?
C22 C23 H23B 114.6(15) ?
H23A C23 H23B 108.2(18) ?
C22 C23 H23C 109.9(13) ?
H23A C23 H23C 108.4(17) ?
H23B C23 H23C 106.8(19) ?
C22 C24 H24A 111.4(10) ?
C22 C24 H24B 109.0(11) ?
H24A C24 H24B 104.7(15) ?
C22 C24 H24C 112.1(11) ?
H24A C24 H24C 108.6(15) ?
H24B C24 H24C 110.9(16) ?
C27 C25 C26 111.59(12) ?
C27 C25 P2 109.53(9) ?
C26 C25 P2 109.12(10) ?
C27 C25 H25 109.7(9) ?
C26 C25 H25 108.0(9) ?
P2 C25 H25 108.9(10) ?
C25 C26 H26A 106.9(11) ?
C25 C26 H26B 111.2(9) ?
H26A C26 H26B 108.1(15) ?
C25 C26 H26C 109.6(13) ?
H26A C26 H26C 109.1(18) ?
H26B C26 H26C 111.8(16) ?
C25 C27 H27A 113.1(12) ?
C25 C27 H27B 112.6(11) ?
H27A C27 H27B 112.3(15) ?
C25 C27 H27C 112.1(11) ?
H27A C27 H27C 102.1(17) ?
H27B C27 H27C 103.7(16) ?
C30 C28 C29 111.18(12) ?
C30 C28 P2 108.98(8) ?
C29 C28 P2 117.26(10) ?
C30 C28 H28 104.3(9) ?
C29 C28 H28 112.8(8) ?
P2 C28 H28 101.2(9) ?
C28 C29 H29A 108.1(12) ?
C28 C29 H29B 113.2(10) ?
H29A C29 H29B 105.6(15) ?
C28 C29 H29C 112.1(10) ?
H29A C29 H29C 106.1(15) ?
H29B C29 H29C 111.2(15) ?
C28 C30 H30A 111.4(11) ?
C28 C30 H30B 113.6(12) ?
H30A C30 H30B 111.8(16) ?
C28 C30 H30C 111.5(11) ?
H30A C30 H30C 104.6(15) ?
H30B C30 H30C 103.3(15) ?

loop_
_geom_bond_atom_site_label_1
_geom_bond_atom_site_label_2
_geom_bond_distance
_geom_bond_publ_flag
Ni1 C9 1.9925(11) yes
Ni1 C8 2.0025(12) yes
Ni1 P1 2.1763(3) yes
Ni1 P2 2.1771(3) yes
P1 C1 1.8543(13) ?
P1 C19 1.8597(15) ?
P1 C22 1.8715(14) ?
P2 C25 1.8512(14) ?
P2 C18 1.8602(12) ?
P2 C28 1.8631(13) ?
C1 C2 1.4050(18) ?
C1 C6 1.4107(19) ?
C2 C3 1.389(2) ?
C2 H2 0.927(15) ?
C3 C4 1.382(2) ?
C3 H3 0.998(16) ?
C4 C5 1.3900(19) ?
C4 H4 0.938(17) ?
C5 C6 1.4001(18) ?
C5 H5 0.955(15) ?
C6 C7 1.4843(16) ?
C7 C12 1.3695(19) ?
C7 C8 1.4370(19) ?
C8 C9 1.4276(17) ?
C8 H8 0.940(16) ?
C9 C10 1.4316(19) ?
C9 H9 1.014(16) ?
C10 C11 1.3766(19) ?
C10 C13 1.4842(17) ?
C11 C12 1.4361(18) ?
C11 H11 0.926(17) ?
C12 H12 0.852(17) ?
C13 C14 1.4000(18) ?
C13 C18 1.4116(17) ?
C14 C15 1.3886(18) ?
C14 H14 1.010(17) ?
C15 C16 1.382(2) ?
C15 H15 0.929(16) ?
C16 C17 1.3929(19) ?
C16 H16 0.903(15) ?
C17 C18 1.4045(16) ?
C17 H17 0.991(16) ?
C19 C21 1.523(2) ?
C19 C20 1.526(2) ?
C19 H19 0.923(16) ?
C20 H20A 0.92(3) ?
C20 H20B 1.06(3) ?
C20 H20C 0.87(3) ?
C21 H21A 1.05(2) ?
C21 H21B 0.908(19) ?
C21 H21C 0.96(2) ?
C22 C24 1.527(2) ?
C22 C23 1.527(3) ?
C22 H22 0.953(16) ?
C23 H23A 0.90(2) ?
C23 H23B 0.93(2) ?
C23 H23C 0.91(2) ?
C24 H24A 0.910(17) ?
C24 H24B 0.98(2) ?
C24 H24C 0.924(19) ?
C25 C27 1.516(2) ?
C25 C26 1.5339(19) ?
C25 H25 0.990(15) ?
C26 H26A 1.02(2) ?
C26 H26B 1.036(18) ?
C26 H26C 0.97(2) ?
C27 H27A 0.907(18) ?
C27 H27B 0.933(17) ?
C27 H27C 0.97(2) ?
C28 C30 1.520(2) ?
C28 C29 1.5305(19) ?
C28 H28 1.010(15) ?
C29 H29A 0.93(2) ?
C29 H29B 0.920(19) ?
C29 H29C 1.001(19) ?
C30 H30A 0.928(17) ?
C30 H30B 0.875(17) ?
C30 H30C 1.02(2) ?
